data_8103475
loop_
_publ_author_name
'Behm, H.'
'Smykalla, C.'

_publ_section_title
;
 Crystal and molecular structure of
 tetrathalliummonocopper(Cyclo-octahydroxooctacosaoxooctadec
 borato)dicuprate(II) decahydrate, Tl4 Cu (Cu2 B18 O28 (O H)8 ) * 10 H2 O
;
_journal_name_full 'Zeitschrift fuer Kristallographie (149,1979-)'
_journal_page_first 63
_journal_page_last 70
_journal_volume 183
_journal_year 1988
_chemical_formula_sum 'B18 Cu3 O44 Tl4'
_chemical_name_systematic 'Tl4 Cu (Cu2 B18 O28 (O H)8) (H2 O)10'
_space_group_IT_number 38
_symmetry_space_group_name_Hall 'A 2 -2'
_symmetry_space_group_name_H-M 'A m m 2'
_cell_angle_alpha 90
_cell_angle_beta 90
_cell_angle_gamma 90
_cell_formula_units_Z 2
_cell_length_a 12.836
_cell_length_b 24.933
_cell_length_c 7.482
_cell_volume 2394.539
_citation_journal_id_ASTM ZEKRDZ
_cod_data_source_file boron0-1_569.cif
_cod_data_source_block B18Cu3O44Tl4
_cod_database_code 8103475

loop_
_symmetry_equiv_pos_as_xyz
x,y,z
-x,-y,z
-x,y,z
x,-y,z
x,y+1/2,z+1/2
-x,-y+1/2,z+1/2
-x,y+1/2,z+1/2
x,-y+1/2,z+1/2

loop_
_atom_site_label
_atom_site_type_symbol
_atom_site_fract_x
_atom_site_fract_y
_atom_site_fract_z
_atom_site_occupancy
_atom_site_U_iso_or_equiv
_atom_site_attached_hydrogens
B4 B+3 0.2491 0.143 -0.2147 1 0.0 0
Tl1 Tl+1 0 0.20559 -0.4372 1 0.0 0
B5 B+3 0.213 0.1859 0.2186 1 0.0 0
O2 O-2 -0.1088 0.1117 0.0267 1 0.0 0
O11 O-2 0.3632 0.5 0.294 1 0.0 2
B3 B+3 0.1014 0.1691 -0.036 1 0.0 0
O3 O-2 0.235 0.0474 0.1429 1 0.0 0
O12 O-2 0.375 0.0604 0.4198 1 0.0 2
O5 O-2 0.2779 0.1003 -0.1049 1 0.0 0
Tl2 Tl+1 0.5 0.37944 0.6293 1 0.0 0
Cu1 Cu+2 0 0.06 -0.0001 1 0.0 0
O9 O-2 0.2536 0.2817 -0.1463 1 0.0 1
O6 O-2 0.3124 0.1483 -0.3766 1 0.0 1
O7 O-2 0.172 0.1785 -0.1871 1 0.0 0
B2 B+3 0.2178 0.0979 0.0625 1 0.0 0
O1 O-2 0.1 0 -0.0071 1 0.0 0
B1 B+3 0.1875 0 0.0912 1 0.0 0
O10 O-2 0.1349 0.203 0.118 1 0.0 0
O13 O-2 0.5 0.4116 0.229 1 0.0 2
O8 O-2 0.263 0.1378 0.1914 1 0.0 0
Cu2 Cu+2 0.5 0 0.5653 1 0.0 0
O4 O-2 0 0.1848 -0.0918 1 0.0 0
